data_7116137
loop_
_publ_author_name
'Akil I. Joseph'
'Gracia El-Ayle'
'Celine Boutin'
'Estelle Leonce'
'Patrick Berthault'
'K. Travis Holman'

_publ_section_title
;
 Rim-functionalized cryptophane-111 derivatives via heterocapping, and
 their xenon complexes
;
_journal_name_full Chem.Commun.
_journal_page_first 15905
_journal_paper_doi 10.1039/C4cc08001G
_journal_volume 50
_journal_year 2014
_chemical_formula_moiety 'C48 H42 O9, 1.5(C2 H4 Cl2), 0.92(Xe)'
_chemical_formula_sum 'C51 H48 Cl3 O9 Xe0.92'
_chemical_formula_weight 1032.04
_space_group_IT_number 14
_symmetry_cell_setting monoclinic
_symmetry_Int_Tables_number 14
_symmetry_space_group_name_Hall '-P 2ybc'
_symmetry_space_group_name_H-M 'P 1 21/c 1'
_atom_sites_solution_hydrogens geom
_atom_sites_solution_primary direct
_atom_sites_solution_secondary difmap
_audit_creation_method SHELXL-97
_cell_angle_alpha 90.00
_cell_angle_beta 107.3330(10)
_cell_angle_gamma 90.00
_cell_formula_units_Z 4
_cell_length_a 19.9358(2)
_cell_length_b 10.94100(10)
_cell_length_c 21.0740(3)
_cell_measurement_reflns_used 58919
_cell_measurement_temperature 100(2)
_cell_measurement_theta_max 30.18
_cell_measurement_theta_min 2.23
_cell_volume 4387.88(9)
_computing_cell_refinement 'SAINT, Bruker-AXS'
_computing_data_collection 'APEX, Bruker-AXS'
_computing_data_reduction 'SAINT, Bruker-AXS'
_computing_molecular_graphics 'X-SEED, L.Barbour (1999); http://x-seed.net/'
_computing_structure_refinement 'SHELXL-97 (Sheldrick, 1997)'
_computing_structure_solution 'SHELXS-97 (Sheldrick, 1990)'
_diffrn_ambient_temperature 100(2)
_diffrn_measured_fraction_theta_full 1.000
_diffrn_measured_fraction_theta_max 0.999
_diffrn_measurement_device_type 'Bruker, APEX Duo'
_diffrn_measurement_method 'omega scans'
_diffrn_radiation_monochromator graphite
_diffrn_radiation_probe x-ray
_diffrn_radiation_type MoK\a
_diffrn_radiation_wavelength 0.71073
_diffrn_reflns_av_R_equivalents 0.0463
_diffrn_reflns_av_sigmaI/netI 0.0410
_diffrn_reflns_limit_h_max 26
_diffrn_reflns_limit_h_min -26
_diffrn_reflns_limit_k_max 14
_diffrn_reflns_limit_k_min -14
_diffrn_reflns_limit_l_max 27
_diffrn_reflns_limit_l_min -27
_diffrn_reflns_number 49839
_diffrn_reflns_theta_full 25.00
_diffrn_reflns_theta_max 28.00
_diffrn_reflns_theta_min 1.99
_diffrn_source 'fine-focus sealed tube'
_exptl_absorpt_coefficient_mu 0.968
_exptl_absorpt_correction_T_max 0.7461
_exptl_absorpt_correction_T_min 0.6590
_exptl_absorpt_correction_type multi-scan
_exptl_absorpt_process_details 'SADABS, G. Sheldrick (1999)'
_exptl_crystal_colour colorless
_exptl_crystal_density_diffrn 1.562
_exptl_crystal_density_method 'not measured'
_exptl_crystal_description plate
_exptl_crystal_F_000 2107
_exptl_crystal_size_max 0.17
_exptl_crystal_size_mid 0.06
_exptl_crystal_size_min 0.02
_refine_diff_density_max 0.981
_refine_diff_density_min -0.756
_refine_diff_density_rms 0.085
_refine_ls_extinction_method none
_refine_ls_goodness_of_fit_ref 0.979
_refine_ls_hydrogen_treatment constr
_refine_ls_matrix_type full
_refine_ls_number_parameters 580
_refine_ls_number_reflns 10591
_refine_ls_number_restraints 0
_refine_ls_restrained_S_all 0.979
_refine_ls_R_factor_all 0.0603
_refine_ls_R_factor_gt 0.0337
_refine_ls_shift/su_max 0.002
_refine_ls_shift/su_mean 0.000
_refine_ls_structure_factor_coef Fsqd
_refine_ls_weighting_details 'calc w=1/[\s^2^(Fo^2^)+(0.0574P)^2^+0.0000P] where P=(Fo^2^+2Fc^2^)/3'
_refine_ls_weighting_scheme calc
_refine_ls_wR_factor_gt 0.0836
_refine_ls_wR_factor_ref 0.0914
_reflns_number_gt 7927
_reflns_number_total 10591
_reflns_threshold_expression >2sigma(I)
_cod_data_source_file c4cc08001g2.cif
_cod_data_source_block 13005d
_cod_original_cell_volume 4387.87(9)
_cod_original_sg_symbol_H-M 'P 21/c'
_cod_database_code 7116137

loop_
_symmetry_equiv_pos_as_xyz
'x, y, z'
'-x, y+1/2, -z+1/2'
'-x, -y, -z'
'x, -y-1/2, z-1/2'

loop_
_atom_site_label
_atom_site_type_symbol
_atom_site_fract_x
_atom_site_fract_y
_atom_site_fract_z
_atom_site_U_iso_or_equiv
_atom_site_adp_type
_atom_site_occupancy
_atom_site_symmetry_multiplicity
_atom_site_calc_flag
_atom_site_refinement_flags
Xe1 Xe 0.266709(8) 0.641783(15) 0.123933(8) 0.01833(6) Uani 0.92 1 d P
Cl3 Cl 0.40946(3) 1.11806(6) -0.02659(3) 0.02744(14) Uani 1 1 d .
Cl2 Cl 0.02955(4) 1.06454(9) 0.19051(6) 0.0570(3) Uani 1 1 d .
Cl1 Cl -0.13416(5) 0.79648(10) 0.13337(6) 0.0636(3) Uani 1 1 d .
O1M O 0.04885(9) 0.63684(16) -0.07975(9) 0.0230(4) Uani 1 1 d .
O6 O 0.35737(8) 0.84414(15) 0.32789(8) 0.0169(3) Uani 1 1 d .
O5 O 0.45490(8) 0.73721(15) 0.31122(8) 0.0171(3) Uani 1 1 d .
O2M O 0.49639(8) 0.61279(15) 0.08973(8) 0.0191(4) Uani 1 1 d .
O3 O 0.33461(9) 0.37549(16) -0.01067(8) 0.0210(4) Uani 1 1 d .
C10A C 0.18973(12) 0.8688(2) -0.01669(11) 0.0160(5) Uani 1 1 d .
O3M O 0.22412(8) 0.91058(16) 0.30335(8) 0.0196(4) Uani 1 1 d .
C11A C 0.16489(12) 0.9245(2) 0.03133(11) 0.0169(5) Uani 1 1 d .
O1 O 0.03705(9) 0.67855(17) 0.12235(8) 0.0219(4) Uani 1 1 d .
C24A C 0.35877(12) 0.9164(2) 0.21712(11) 0.0155(5) Uani 1 1 d .
H24A H 0.4074 0.8988 0.2260 0.019 Uiso 1 1 calc R
C16A C 0.36871(12) 0.8693(2) 0.06663(11) 0.0151(5) Uani 1 1 d .
C13A C 0.38920(12) 0.6485(2) 0.00744(11) 0.0157(5) Uani 1 1 d .
C1S C -0.05997(16) 0.8793(3) 0.18297(16) 0.0367(7) Uani 1 1 d .
H1S1 H -0.0712 0.9184 0.2209 0.044 Uiso 1 1 calc R
H1S2 H -0.0196 0.8234 0.2006 0.044 Uiso 1 1 calc R
O2 O 0.00247(8) 0.74766(16) 0.01424(8) 0.0208(4) Uani 1 1 d .
C6A C 0.10549(12) 0.4912(2) 0.15240(12) 0.0177(5) Uani 1 1 d .
H6A H 0.0759 0.4495 0.1150 0.021 Uiso 1 1 calc R
C8B C 0.35991(12) 0.9842(2) 0.10363(11) 0.0161(5) Uani 1 1 d .
H8B1 H 0.3340 1.0457 0.0710 0.019 Uiso 1 1 calc R
H8B2 H 0.4069 1.0182 0.1264 0.019 Uiso 1 1 calc R
O4 O 0.40014(9) 0.54246(15) -0.02432(8) 0.0185(3) Uani 1 1 d .
C35A C 0.29954(12) 0.3523(2) 0.03586(12) 0.0178(5) Uani 1 1 d .
C14A C 0.43911(12) 0.6875(2) 0.06594(11) 0.0158(5) Uani 1 1 d .
C19A C 0.32097(12) 0.9631(2) 0.15481(12) 0.0153(5) Uani 1 1 d .
C17A C 0.32105(12) 0.8335(2) 0.00554(11) 0.0153(5) Uani 1 1 d .
C33A C 0.18978(12) 0.3392(2) 0.05965(12) 0.0180(5) Uani 1 1 d .
H33A H 0.1399 0.3432 0.0447 0.022 Uiso 1 1 calc R
C34A C 0.22697(13) 0.3599(2) 0.01473(12) 0.0192(5) Uani 1 1 d .
H34A H 0.2029 0.3792 -0.0302 0.023 Uiso 1 1 calc R
C1B C 0.00996(13) 0.6434(2) 0.05466(12) 0.0207(5) Uani 1 1 d .
H1B1 H 0.0423 0.5847 0.0433 0.025 Uiso 1 1 calc R
H1B2 H -0.0362 0.6030 0.0471 0.025 Uiso 1 1 calc R
C20A C 0.24906(12) 0.9883(2) 0.14171(12) 0.0164(5) Uani 1 1 d .
C30A C 0.46110(12) 0.5454(2) 0.26494(11) 0.0163(5) Uani 1 1 d .
H30A H 0.5038 0.5714 0.2579 0.020 Uiso 1 1 calc R
C12A C 0.10251(12) 0.8811(2) 0.04120(12) 0.0182(5) Uani 1 1 d .
H12A H 0.0854 0.9186 0.0740 0.022 Uiso 1 1 calc R
C27A C 0.33739(11) 0.4652(2) 0.28768(11) 0.0154(5) Uani 1 1 d .
C25A C 0.42589(12) 0.6219(2) 0.29688(11) 0.0150(5) Uani 1 1 d .
C15A C 0.42783(11) 0.7962(2) 0.09483(11) 0.0155(5) Uani 1 1 d .
H15A H 0.4612 0.8220 0.1350 0.019 Uiso 1 1 calc R
C26A C 0.36590(12) 0.5805(2) 0.31045(11) 0.0160(5) Uani 1 1 d .
H26A H 0.3438 0.6303 0.3353 0.019 Uiso 1 1 calc R
C7A C 0.06545(12) 0.7854(2) 0.00450(12) 0.0184(5) Uani 1 1 d .
C18A C 0.33261(12) 0.7226(2) -0.02261(11) 0.0163(5) Uani 1 1 d .
H18A H 0.3005 0.6976 -0.0637 0.020 Uiso 1 1 calc R
C4A C 0.20444(12) 0.4885(2) 0.25249(11) 0.0162(5) Uani 1 1 d .
C3B C 0.42968(12) 0.8191(2) 0.35084(12) 0.0176(5) Uani 1 1 d .
H3B1 H 0.4407 0.7850 0.3963 0.021 Uiso 1 1 calc R
H3B2 H 0.4556 0.8972 0.3540 0.021 Uiso 1 1 calc R
C5B C 0.17879(12) 0.3030(2) 0.17381(12) 0.0169(5) Uani 1 1 d .
H5B1 H 0.1342 0.2606 0.1512 0.020 Uiso 1 1 calc R
H5B2 H 0.2040 0.2543 0.2133 0.020 Uiso 1 1 calc R
C6B C 0.33956(12) 0.2726(2) 0.21802(11) 0.0173(5) Uani 1 1 d .
H6B1 H 0.3779 0.2148 0.2183 0.021 Uiso 1 1 calc R
H6B2 H 0.3094 0.2342 0.2422 0.021 Uiso 1 1 calc R
C7B C 0.25692(12) 0.9078(2) -0.03118(12) 0.0167(5) Uani 1 1 d .
H7B1 H 0.2499 0.9008 -0.0796 0.020 Uiso 1 1 calc R
H7B2 H 0.2660 0.9949 -0.0189 0.020 Uiso 1 1 calc R
C23A C 0.32677(12) 0.8952(2) 0.26601(11) 0.0154(5) Uani 1 1 d .
C4B C 0.26881(12) 0.4302(2) 0.30092(11) 0.0164(5) Uani 1 1 d .
H4B1 H 0.2636 0.3402 0.2981 0.020 Uiso 1 1 calc R
H4B2 H 0.2712 0.4551 0.3467 0.020 Uiso 1 1 calc R
C3S C 0.46781(13) 0.9951(2) -0.02952(13) 0.0224(5) Uani 1 1 d .
H3S1 H 0.4442 0.9158 -0.0287 0.027 Uiso 1 1 calc R
H3S2 H 0.4812 0.9997 -0.0711 0.027 Uiso 1 1 calc R
C21A C 0.21838(12) 0.9706(2) 0.19260(12) 0.0168(5) Uani 1 1 d .
H21A H 0.1701 0.9902 0.1846 0.020 Uiso 1 1 calc R
C28A C 0.37054(12) 0.3910(2) 0.25255(11) 0.0160(5) Uani 1 1 d .
C3A C 0.18689(12) 0.6084(2) 0.26425(12) 0.0189(5) Uani 1 1 d .
H3A H 0.2139 0.6484 0.3036 0.023 Uiso 1 1 calc R
C2M C 0.55345(12) 0.6608(2) 0.14178(12) 0.0209(5) Uani 1 1 d .
H2M1 H 0.5687 0.7386 0.1275 0.031 Uiso 1 1 calc R
H2M2 H 0.5926 0.6027 0.1522 0.031 Uiso 1 1 calc R
H2M3 H 0.5383 0.6742 0.1814 0.031 Uiso 1 1 calc R
C32A C 0.22367(12) 0.3126(2) 0.12658(12) 0.0164(5) Uani 1 1 d .
C36A C 0.33375(12) 0.3164(2) 0.10048(12) 0.0170(5) Uani 1 1 d .
H36A H 0.3831 0.3033 0.1137 0.020 Uiso 1 1 calc R
C2B C 0.40208(12) 0.4321(2) 0.01149(12) 0.0184(5) Uani 1 1 d .
H2B1 H 0.4144 0.4495 0.0597 0.022 Uiso 1 1 calc R
H2B2 H 0.4382 0.3766 0.0039 0.022 Uiso 1 1 calc R
C31A C 0.29636(12) 0.2993(2) 0.14673(12) 0.0161(5) Uani 1 1 d .
C9B C 0.20164(12) 1.0302(2) 0.07442(12) 0.0175(5) Uani 1 1 d .
H9B1 H 0.1659 1.0871 0.0813 0.021 Uiso 1 1 calc R
H9B2 H 0.2301 1.0753 0.0509 0.021 Uiso 1 1 calc R
C5A C 0.16315(12) 0.4296(2) 0.19546(12) 0.0171(5) Uani 1 1 d .
C2A C 0.13184(12) 0.6708(2) 0.22088(12) 0.0192(5) Uani 1 1 d .
H2A H 0.1218 0.7528 0.2298 0.023 Uiso 1 1 calc R
C29A C 0.43394(12) 0.4318(2) 0.24356(11) 0.0175(5) Uani 1 1 d .
H29A H 0.4587 0.3797 0.2222 0.021 Uiso 1 1 calc R
C22A C 0.25566(12) 0.9260(2) 0.25384(12) 0.0165(5) Uani 1 1 d .
C9A C 0.15124(12) 0.7719(2) -0.05436(12) 0.0177(5) Uani 1 1 d .
H9A H 0.1679 0.7345 -0.0874 0.021 Uiso 1 1 calc R
C1A C 0.09121(12) 0.6116(2) 0.16370(12) 0.0183(5) Uani 1 1 d .
C8A C 0.08933(12) 0.7293(2) -0.04440(12) 0.0187(5) Uani 1 1 d .
C3M C 0.24168(13) 1.0094(2) 0.35040(13) 0.0243(5) Uani 1 1 d .
H3M1 H 0.2926 1.0223 0.3644 0.036 Uiso 1 1 calc R
H3M2 H 0.2264 0.9891 0.3893 0.036 Uiso 1 1 calc R
H3M3 H 0.2180 1.0841 0.3296 0.036 Uiso 1 1 calc R
C1M C 0.06680(14) 0.5927(3) -0.13620(14) 0.0309(6) Uani 1 1 d .
H1M1 H 0.0669 0.6608 -0.1664 0.046 Uiso 1 1 calc R
H1M2 H 0.0323 0.5315 -0.1594 0.046 Uiso 1 1 calc R
H1M3 H 0.1136 0.5554 -0.1217 0.046 Uiso 1 1 calc R
C2S C -0.04260(17) 0.9722(3) 0.14048(18) 0.0505(9) Uani 1 1 d .
H2S1 H -0.0841 1.0245 0.1206 0.061 Uiso 1 1 calc R
H2S2 H -0.0289 0.9324 0.1040 0.061 Uiso 1 1 calc R

loop_
_atom_site_aniso_label
_atom_site_aniso_U_11
_atom_site_aniso_U_22
_atom_site_aniso_U_33
_atom_site_aniso_U_23
_atom_site_aniso_U_13
_atom_site_aniso_U_12
Xe1 0.02417(9) 0.01383(8) 0.01890(9) 0.00041(7) 0.00932(6) -0.00344(7)
Cl3 0.0297(3) 0.0260(3) 0.0300(3) 0.0041(3) 0.0140(3) 0.0000(3)
Cl2 0.0318(4) 0.0469(5) 0.0922(7) 0.0034(5) 0.0183(4) -0.0092(4)
Cl1 0.0383(4) 0.0677(6) 0.0901(8) -0.0471(6) 0.0270(5) -0.0214(4)
O1M 0.0207(8) 0.0238(9) 0.0242(9) -0.0084(8) 0.0062(7) -0.0074(7)
O6 0.0171(8) 0.0191(9) 0.0150(8) 0.0002(7) 0.0056(6) 0.0028(7)
O5 0.0172(8) 0.0140(8) 0.0216(9) -0.0029(7) 0.0078(7) -0.0009(6)
O2M 0.0159(8) 0.0190(9) 0.0207(9) -0.0029(7) 0.0028(7) 0.0010(7)
O3 0.0229(8) 0.0255(10) 0.0149(8) -0.0028(7) 0.0061(7) -0.0069(7)
C10A 0.0149(10) 0.0149(11) 0.0157(11) 0.0033(9) 0.0008(8) 0.0006(9)
O3M 0.0202(8) 0.0220(9) 0.0194(9) -0.0035(7) 0.0102(7) -0.0036(7)
C11A 0.0187(11) 0.0141(12) 0.0161(11) 0.0015(9) 0.0023(9) 0.0016(9)
O1 0.0195(8) 0.0259(9) 0.0185(9) -0.0017(7) 0.0029(7) 0.0042(7)
C24A 0.0154(10) 0.0128(11) 0.0178(12) -0.0041(9) 0.0041(9) -0.0012(9)
C16A 0.0174(11) 0.0145(11) 0.0158(11) -0.0012(9) 0.0087(9) -0.0031(9)
C13A 0.0198(11) 0.0151(11) 0.0155(11) -0.0013(9) 0.0102(9) 0.0002(9)
C1S 0.0322(15) 0.0373(18) 0.0433(18) -0.0074(14) 0.0154(13) -0.0024(13)
O2 0.0163(8) 0.0220(9) 0.0229(9) 0.0022(7) 0.0041(7) -0.0010(7)
C6A 0.0147(10) 0.0198(12) 0.0186(12) -0.0044(10) 0.0051(9) -0.0036(9)
C8B 0.0171(11) 0.0160(11) 0.0149(11) -0.0009(9) 0.0042(9) -0.0018(9)
O4 0.0263(9) 0.0153(8) 0.0152(8) -0.0019(7) 0.0081(7) 0.0015(7)
C35A 0.0230(11) 0.0137(11) 0.0178(11) -0.0023(9) 0.0076(9) -0.0015(10)
C14A 0.0161(11) 0.0152(11) 0.0170(11) 0.0013(9) 0.0060(9) -0.0006(9)
C19A 0.0170(11) 0.0109(11) 0.0186(12) -0.0041(9) 0.0065(9) -0.0041(9)
C17A 0.0153(10) 0.0165(12) 0.0156(11) 0.0014(9) 0.0071(9) -0.0015(9)
C33A 0.0184(11) 0.0148(12) 0.0180(12) -0.0014(9) 0.0012(9) -0.0004(9)
C34A 0.0237(12) 0.0179(12) 0.0136(11) 0.0004(10) 0.0022(9) 0.0002(10)
C1B 0.0199(11) 0.0202(12) 0.0192(12) 0.0006(10) 0.0015(9) -0.0037(10)
C20A 0.0189(11) 0.0107(11) 0.0191(12) -0.0024(9) 0.0048(9) -0.0021(9)
C30A 0.0146(10) 0.0185(12) 0.0159(11) 0.0031(9) 0.0046(9) 0.0011(9)
C12A 0.0187(11) 0.0175(12) 0.0177(12) -0.0008(9) 0.0044(9) 0.0031(9)
C27A 0.0159(10) 0.0164(12) 0.0124(11) 0.0034(9) 0.0019(9) 0.0009(9)
C25A 0.0166(10) 0.0145(12) 0.0121(10) 0.0003(9) 0.0014(8) -0.0002(9)
C15A 0.0152(10) 0.0183(12) 0.0130(11) -0.0011(9) 0.0041(8) -0.0037(9)
C26A 0.0172(11) 0.0164(12) 0.0140(11) -0.0002(9) 0.0038(9) 0.0023(9)
C7A 0.0141(10) 0.0190(12) 0.0211(12) 0.0013(10) 0.0039(9) -0.0003(9)
C18A 0.0186(11) 0.0184(12) 0.0127(11) 0.0007(9) 0.0060(9) -0.0029(9)
C4A 0.0171(11) 0.0179(12) 0.0151(11) 0.0020(9) 0.0069(9) -0.0014(9)
C3B 0.0172(11) 0.0174(12) 0.0167(11) -0.0026(9) 0.0026(9) -0.0005(9)
C5B 0.0164(11) 0.0153(12) 0.0182(12) 0.0000(9) 0.0039(9) -0.0013(9)
C6B 0.0196(11) 0.0142(11) 0.0174(12) 0.0002(9) 0.0044(9) 0.0020(9)
C7B 0.0183(11) 0.0158(11) 0.0165(12) 0.0012(9) 0.0059(9) -0.0014(9)
C23A 0.0176(11) 0.0136(11) 0.0150(11) -0.0013(9) 0.0047(9) -0.0001(9)
C4B 0.0197(11) 0.0168(12) 0.0139(11) 0.0016(9) 0.0069(9) -0.0007(9)
C3S 0.0282(13) 0.0189(12) 0.0238(13) -0.0033(10) 0.0135(11) -0.0041(10)
C21A 0.0160(10) 0.0138(11) 0.0204(12) -0.0043(9) 0.0050(9) -0.0002(9)
C28A 0.0159(11) 0.0159(11) 0.0138(11) 0.0032(9) 0.0008(9) 0.0028(9)
C3A 0.0187(11) 0.0223(12) 0.0168(11) -0.0051(10) 0.0070(9) -0.0039(9)
C2M 0.0171(11) 0.0222(13) 0.0208(12) 0.0017(10) 0.0018(9) -0.0009(10)
C32A 0.0199(11) 0.0117(11) 0.0172(11) -0.0010(9) 0.0050(9) -0.0014(9)
C36A 0.0181(11) 0.0131(11) 0.0195(12) -0.0002(9) 0.0051(9) 0.0002(9)
C2B 0.0204(11) 0.0152(12) 0.0195(12) 0.0017(10) 0.0058(9) 0.0005(9)
C31A 0.0202(11) 0.0103(11) 0.0169(11) -0.0014(9) 0.0039(9) -0.0014(9)
C9B 0.0181(11) 0.0140(11) 0.0202(12) -0.0024(10) 0.0055(9) 0.0012(9)
C5A 0.0167(11) 0.0160(12) 0.0209(12) -0.0011(10) 0.0090(9) -0.0035(9)
C2A 0.0182(11) 0.0187(12) 0.0219(12) -0.0025(10) 0.0080(10) -0.0005(9)
C29A 0.0188(11) 0.0188(12) 0.0153(11) 0.0004(9) 0.0056(9) 0.0036(9)
C22A 0.0181(11) 0.0145(12) 0.0184(12) -0.0036(9) 0.0078(9) -0.0050(9)
C9A 0.0172(11) 0.0179(12) 0.0172(12) -0.0006(10) 0.0042(9) 0.0014(9)
C1A 0.0136(10) 0.0230(13) 0.0183(12) 0.0007(10) 0.0049(9) -0.0001(9)
C8A 0.0175(11) 0.0155(12) 0.0199(12) -0.0020(10) 0.0008(9) -0.0017(9)
C3M 0.0280(13) 0.0233(13) 0.0242(13) -0.0067(11) 0.0119(11) 0.0002(11)
C1M 0.0247(13) 0.0365(16) 0.0340(16) -0.0188(13) 0.0127(12) -0.0103(12)
C2S 0.0374(18) 0.056(2) 0.053(2) 0.0209(18) 0.0047(15) 0.0009(16)

loop_
_atom_type_symbol
_atom_type_description
_atom_type_scat_dispersion_real
_atom_type_scat_dispersion_imag
_atom_type_scat_source
C C 0.0033 0.0016 'International Tables Vol C Tables 4.2.6.8 and 6.1.1.4'
H H 0.0000 0.0000 'International Tables Vol C Tables 4.2.6.8 and 6.1.1.4'
O O 0.0106 0.0060 'International Tables Vol C Tables 4.2.6.8 and 6.1.1.4'
Cl Cl 0.1484 0.1585 'International Tables Vol C Tables 4.2.6.8 and 6.1.1.4'
Xe Xe -0.4205 1.9578 'International Tables Vol C Tables 4.2.6.8 and 6.1.1.4'

loop_
_geom_angle_atom_site_label_1
_geom_angle_atom_site_label_2
_geom_angle_atom_site_label_3
_geom_angle
_geom_angle_site_symmetry_1
C8A O1M C1M 116.82(19) .
C23A O6 C3B 121.53(18) .
C25A O5 C3B 120.50(18) .
C14A O2M C2M 116.65(18) .
C35A O3 C2B 118.21(18) .
C11A C10A C9A 119.2(2) .
C11A C10A C7B 123.2(2) .
C9A C10A C7B 117.6(2) .
C22A O3M C3M 110.94(18) .
C10A C11A C12A 118.8(2) .
C10A C11A C9B 123.8(2) .
C12A C11A C9B 117.4(2) .
C1A O1 C1B 118.88(19) .
C23A C24A C19A 121.4(2) .
C23A C24A H24A 119.3 .
C19A C24A H24A 119.3 .
C15A C16A C17A 118.8(2) .
C15A C16A C8B 117.8(2) .
C17A C16A C8B 123.4(2) .
C18A C13A O4 119.6(2) .
C18A C13A C14A 119.6(2) .
O4 C13A C14A 120.4(2) .
C2S C1S Cl1 107.5(2) .
C2S C1S H1S1 110.2 .
Cl1 C1S H1S1 110.2 .
C2S C1S H1S2 110.2 .
Cl1 C1S H1S2 110.2 .
H1S1 C1S H1S2 108.5 .
C7A O2 C1B 113.10(18) .
C1A C6A C5A 121.1(2) .
C1A C6A H6A 119.5 .
C5A C6A H6A 119.5 .
C16A C8B C19A 113.57(19) .
C16A C8B H8B1 108.9 .
C19A C8B H8B1 108.9 .
C16A C8B H8B2 108.9 .
C19A C8B H8B2 108.9 .
H8B1 C8B H8B2 107.7 .
C13A O4 C2B 115.99(18) .
C34A C35A C36A 119.7(2) .
C34A C35A O3 117.4(2) .
C36A C35A O3 122.9(2) .
O2M C14A C15A 125.3(2) .
O2M C14A C13A 115.9(2) .
C15A C14A C13A 118.9(2) .
C24A C19A C20A 119.2(2) .
C24A C19A C8B 118.3(2) .
C20A C19A C8B 122.5(2) .
C18A C17A C16A 118.5(2) .
C18A C17A C7B 117.9(2) .
C16A C17A C7B 123.5(2) .
C34A C33A C32A 121.8(2) .
C34A C33A H33A 119.1 .
C32A C33A H33A 119.1 .
C35A C34A C33A 119.5(2) .
C35A C34A H34A 120.3 .
C33A C34A H34A 120.3 .
O2 C1B O1 109.24(19) .
O2 C1B H1B1 109.8 .
O1 C1B H1B1 109.8 .
O2 C1B H1B2 109.8 .
O1 C1B H1B2 109.8 .
H1B1 C1B H1B2 108.3 .
C21A C20A C19A 118.5(2) .
C21A C20A C9B 117.7(2) .
C19A C20A C9B 123.8(2) .
C29A C30A C25A 119.8(2) .
C29A C30A H30A 120.1 .
C25A C30A H30A 120.1 .
C7A C12A C11A 121.6(2) .
C7A C12A H12A 119.2 .
C11A C12A H12A 119.2 .
C28A C27A C26A 119.8(2) .
C28A C27A C4B 123.0(2) .
C26A C27A C4B 117.1(2) .
O5 C25A C26A 125.7(2) .
O5 C25A C30A 114.6(2) .
C26A C25A C30A 119.7(2) .
C14A C15A C16A 122.0(2) .
C14A C15A H15A 119.0 .
C16A C15A H15A 119.0 .
C25A C26A C27A 120.5(2) .
C25A C26A H26A 119.7 .
C27A C26A H26A 119.7 .
C12A C7A O2 119.9(2) .
C12A C7A C8A 120.2(2) .
O2 C7A C8A 119.8(2) .
C13A C18A C17A 122.0(2) .
C13A C18A H18A 119.0 .
C17A C18A H18A 119.0 .
C5A C4A C3A 118.1(2) .
C5A C4A C4B 123.2(2) .
C3A C4A C4B 118.7(2) .
O6 C3B O5 115.40(18) .
O6 C3B H3B1 108.4 .
O5 C3B H3B1 108.4 .
O6 C3B H3B2 108.4 .
O5 C3B H3B2 108.4 .
H3B1 C3B H3B2 107.5 .
C5A C5B C32A 110.21(19) .
C5A C5B H5B1 109.6 .
C32A C5B H5B1 109.6 .
C5A C5B H5B2 109.6 .
C32A C5B H5B2 109.6 .
H5B1 C5B H5B2 108.1 .
C31A C6B C28A 109.74(19) .
C31A C6B H6B1 109.7 .
C28A C6B H6B1 109.7 .
C31A C6B H6B2 109.7 .
C28A C6B H6B2 109.7 .
H6B1 C6B H6B2 108.2 .
C17A C7B C10A 113.90(19) .
C17A C7B H7B1 108.8 .
C10A C7B H7B1 108.8 .
C17A C7B H7B2 108.8 .
C10A C7B H7B2 108.8 .
H7B1 C7B H7B2 107.7 .
O6 C23A C24A 126.8(2) .
O6 C23A C22A 114.0(2) .
C24A C23A C22A 119.2(2) .
C4A C4B C27A 113.28(18) .
C4A C4B H4B1 108.9 .
C27A C4B H4B1 108.9 .
C4A C4B H4B2 108.9 .
C27A C4B H4B2 108.9 .
H4B1 C4B H4B2 107.7 .
C3S C3S Cl3 108.7(2) 3_675
C3S C3S H3S1 109.9 3_675
Cl3 C3S H3S1 109.9 .
C3S C3S H3S2 109.9 3_675
Cl3 C3S H3S2 109.9 .
H3S1 C3S H3S2 108.3 .
C22A C21A C20A 122.2(2) .
C22A C21A H21A 118.9 .
C20A C21A H21A 118.9 .
C27A C28A C29A 118.4(2) .
C27A C28A C6B 124.1(2) .
C29A C28A C6B 117.3(2) .
C2A C3A C4A 122.6(2) .
C2A C3A H3A 118.7 .
C4A C3A H3A 118.7 .
O2M C2M H2M1 109.5 .
O2M C2M H2M2 109.5 .
H2M1 C2M H2M2 109.5 .
O2M C2M H2M3 109.5 .
H2M1 C2M H2M3 109.5 .
H2M2 C2M H2M3 109.5 .
C31A C32A C33A 118.4(2) .
C31A C32A C5B 123.6(2) .
C33A C32A C5B 118.0(2) .
C35A C36A C31A 120.8(2) .
C35A C36A H36A 119.6 .
C31A C36A H36A 119.6 .
O4 C2B O3 108.75(18) .
O4 C2B H2B1 109.9 .
O3 C2B H2B1 109.9 .
O4 C2B H2B2 109.9 .
O3 C2B H2B2 109.9 .
H2B1 C2B H2B2 108.3 .
C32A C31A C36A 119.6(2) .
C32A C31A C6B 123.6(2) .
C36A C31A C6B 116.7(2) .
C11A C9B C20A 112.53(19) .
C11A C9B H9B1 109.1 .
C20A C9B H9B1 109.1 .
C11A C9B H9B2 109.1 .
C20A C9B H9B2 109.1 .
H9B1 C9B H9B2 107.8 .
C4A C5A C6A 119.5(2) .
C4A C5A C5B 124.0(2) .
C6A C5A C5B 116.4(2) .
C3A C2A C1A 118.9(2) .
C3A C2A H2A 120.5 .
C1A C2A H2A 120.5 .
C30A C29A C28A 121.6(2) .
C30A C29A H29A 119.2 .
C28A C29A H29A 119.2 .
C21A C22A O3M 120.9(2) .
C21A C22A C23A 119.4(2) .
O3M C22A C23A 119.7(2) .
C8A C9A C10A 121.7(2) .
C8A C9A H9A 119.1 .
C10A C9A H9A 119.1 .
O1 C1A C6A 124.0(2) .
O1 C1A C2A 116.3(2) .
C6A C1A C2A 119.7(2) .
O1M C8A C9A 124.8(2) .
O1M C8A C7A 116.8(2) .
C9A C8A C7A 118.4(2) .
O3M C3M H3M1 109.5 .
O3M C3M H3M2 109.5 .
H3M1 C3M H3M2 109.5 .
O3M C3M H3M3 109.5 .
H3M1 C3M H3M3 109.5 .
H3M2 C3M H3M3 109.5 .
O1M C1M H1M1 109.5 .
O1M C1M H1M2 109.5 .
H1M1 C1M H1M2 109.5 .
O1M C1M H1M3 109.5 .
H1M1 C1M H1M3 109.5 .
H1M2 C1M H1M3 109.5 .
C1S C2S Cl2 108.8(2) .
C1S C2S H2S1 109.9 .
Cl2 C2S H2S1 109.9 .
C1S C2S H2S2 109.9 .
Cl2 C2S H2S2 109.9 .
H2S1 C2S H2S2 108.3 .

loop_
_geom_bond_atom_site_label_1
_geom_bond_atom_site_label_2
_geom_bond_distance
_geom_bond_site_symmetry_2
Cl3 C3S 1.792(3) .
Cl2 C2S 1.816(4) .
Cl1 C1S 1.783(3) .
O1M C8A 1.368(3) .
O1M C1M 1.425(3) .
O6 C23A 1.382(3) .
O6 C3B 1.404(3) .
O5 C25A 1.384(3) .
O5 C3B 1.415(3) .
O2M C14A 1.372(3) .
O2M C2M 1.425(3) .
O3 C35A 1.387(3) .
O3 C2B 1.427(3) .
C10A C11A 1.393(3) .
C10A C9A 1.407(3) .
C10A C7B 1.521(3) .
O3M C22A 1.380(3) .
O3M C3M 1.438(3) .
C11A C12A 1.403(3) .
C11A C9B 1.517(3) .
O1 C1A 1.379(3) .
O1 C1B 1.420(3) .
C24A C23A 1.383(3) .
C24A C19A 1.401(3) .
C24A H24A 0.9500 .
C16A C15A 1.402(3) .
C16A C17A 1.409(3) .
C16A C8B 1.517(3) .
C13A C18A 1.380(3) .
C13A O4 1.389(3) .
C13A C14A 1.400(3) .
C1S C2S 1.463(4) .
C1S H1S1 0.9900 .
C1S H1S2 0.9900 .
O2 C7A 1.394(3) .
O2 C1B 1.405(3) .
C6A C1A 1.383(3) .
C6A C5A 1.406(3) .
C6A H6A 0.9500 .
C8B C19A 1.523(3) .
C8B H8B1 0.9900 .
C8B H8B2 0.9900 .
O4 C2B 1.419(3) .
C35A C34A 1.384(3) .
C35A C36A 1.386(3) .
C14A C15A 1.385(3) .
C19A C20A 1.404(3) .
C17A C18A 1.399(3) .
C17A C7B 1.519(3) .
C33A C34A 1.384(3) .
C33A C32A 1.401(3) .
C33A H33A 0.9500 .
C34A H34A 0.9500 .
C1B H1B1 0.9900 .
C1B H1B2 0.9900 .
C20A C21A 1.397(3) .
C20A C9B 1.522(3) .
C30A C29A 1.377(3) .
C30A C25A 1.388(3) .
C30A H30A 0.9500 .
C12A C7A 1.378(3) .
C12A H12A 0.9500 .
C27A C28A 1.391(3) .
C27A C26A 1.407(3) .
C27A C4B 1.524(3) .
C25A C26A 1.386(3) .
C15A H15A 0.9500 .
C26A H26A 0.9500 .
C7A C8A 1.399(3) .
C18A H18A 0.9500 .
C4A C5A 1.396(3) .
C4A C3A 1.398(3) .
C4A C4B 1.521(3) .
C3B H3B1 0.9900 .
C3B H3B2 0.9900 .
C5B C5A 1.519(3) .
C5B C32A 1.527(3) .
C5B H5B1 0.9900 .
C5B H5B2 0.9900 .
C6B C31A 1.521(3) .
C6B C28A 1.524(3) .
C6B H6B1 0.9900 .
C6B H6B2 0.9900 .
C7B H7B1 0.9900 .
C7B H7B2 0.9900 .
C23A C22A 1.404(3) .
C4B H4B1 0.9900 .
C4B H4B2 0.9900 .
C3S C3S 1.502(5) 3_675
C3S H3S1 0.9900 .
C3S H3S2 0.9900 .
C21A C22A 1.373(3) .
C21A H21A 0.9500 .
C28A C29A 1.405(3) .
C3A C2A 1.382(3) .
C3A H3A 0.9500 .
C2M H2M1 0.9800 .
C2M H2M2 0.9800 .
C2M H2M3 0.9800 .
C32A C31A 1.391(3) .
C36A C31A 1.405(3) .
C36A H36A 0.9500 .
C2B H2B1 0.9900 .
C2B H2B2 0.9900 .
C9B H9B1 0.9900 .
C9B H9B2 0.9900 .
C2A C1A 1.395(3) .
C2A H2A 0.9500 .
C29A H29A 0.9500 .
C9A C8A 1.392(3) .
C9A H9A 0.9500 .
C3M H3M1 0.9800 .
C3M H3M2 0.9800 .
C3M H3M3 0.9800 .
C1M H1M1 0.9800 .
C1M H1M2 0.9800 .
C1M H1M3 0.9800 .
C2S H2S1 0.9900 .
C2S H2S2 0.9900 .
